data_4002668
loop_
_publ_author_name
'Kamminga, Machteld E.'
'Fang, Hong-Hua'
'Filip, Marina R.'
'Giustino, Feliciano'
'Baas, Jacob'
'Blake, Graeme R.'
'Loi, Maria Antonietta'
'Palstra, Thomas T. M.'

_publ_section_title
;
 Confinement Effects in Low-Dimensional Lead Iodide Perovskite Hybrids
;
_journal_issue 13
_journal_name_full 'Chemistry of Materials'
_journal_page_first 4554
_journal_paper_doi 10.1021/acs.chemmater.6b00809
_journal_volume 28
_journal_year 2016
_chemical_formula_sum 'C30 H48 I7 N3 Pb2'
_chemical_formula_weight 1753.39
_space_group_crystal_system triclinic
_space_group_IT_number 2
_space_group_name_Hall '-P 1'
_space_group_name_H-M_alt 'P -1'
_symmetry_space_group_name_Hall '-P 1'
_symmetry_space_group_name_H-M 'P -1'
_atom_sites_solution_hydrogens geom
_audit_creation_method SHELXL-2014/6
_cell_angle_alpha 73.823(6)
_cell_angle_beta 85.570(5)
_cell_angle_gamma 88.010(6)
_cell_formula_units_Z 2
_cell_length_a 8.7068(10)
_cell_length_b 15.9947(19)
_cell_length_c 16.7613(19)
_cell_measurement_reflns_used 9947
_cell_measurement_temperature 100(2)
_cell_measurement_theta_max 31.15
_cell_measurement_theta_min 2.52
_cell_volume 2234.9(5)
_computing_cell_refinement 'Bruker SAINT'
_computing_data_collection 'Bruker APEX2'
_computing_molecular_graphics 'Bruker SHELXTL'
_computing_publication_material 'Bruker SHELXTL'
_computing_structure_refinement 'SHELXL-2014/6 (Sheldrick, 2014)'
_diffrn_ambient_temperature 100(2)
_diffrn_measured_fraction_theta_full 1.000
_diffrn_measured_fraction_theta_max 1.000
_diffrn_measurement_device_type 'Bruker APEX-II CCD'
_diffrn_radiation_source 'sealed tube'
_diffrn_radiation_type MoK\a
_diffrn_radiation_wavelength 0.71073
_diffrn_reflns_av_R_equivalents 0.0600
_diffrn_reflns_av_unetI/netI 0.0252
_diffrn_reflns_Laue_measured_fraction_full 1.000
_diffrn_reflns_Laue_measured_fraction_max 1.000
_diffrn_reflns_limit_h_max 10
_diffrn_reflns_limit_h_min -10
_diffrn_reflns_limit_k_max 19
_diffrn_reflns_limit_k_min -19
_diffrn_reflns_limit_l_max 20
_diffrn_reflns_limit_l_min -20
_diffrn_reflns_number 104962
_diffrn_reflns_point_group_measured_fraction_full 1.000
_diffrn_reflns_point_group_measured_fraction_max 1.000
_diffrn_reflns_theta_full 25.242
_diffrn_reflns_theta_max 26.370
_diffrn_reflns_theta_min 1.268
_exptl_absorpt_coefficient_mu 12.380
_exptl_absorpt_correction_T_max 0.690
_exptl_absorpt_correction_T_min 0.317
_exptl_absorpt_correction_type none
_exptl_crystal_colour yellow
_exptl_crystal_density_diffrn 2.606
_exptl_crystal_description Bar
_exptl_crystal_F_000 1568
_exptl_crystal_size_max 0.120
_exptl_crystal_size_mid 0.080
_exptl_crystal_size_min 0.030
_refine_diff_density_max 4.898
_refine_diff_density_min -2.082
_refine_diff_density_rms 0.658
_refine_ls_extinction_coef .
_refine_ls_extinction_method none
_refine_ls_goodness_of_fit_ref 1.184
_refine_ls_hydrogen_treatment constr
_refine_ls_matrix_type full
_refine_ls_number_parameters 323
_refine_ls_number_reflns 9118
_refine_ls_number_restraints 5
_refine_ls_restrained_S_all 1.184
_refine_ls_R_factor_all 0.0949
_refine_ls_R_factor_gt 0.0758
_refine_ls_shift/su_max 0.000
_refine_ls_shift/su_mean 0.000
_refine_ls_structure_factor_coef Fsqd
_refine_ls_weighting_details 'w=1/[\s^2^(Fo^2^)+(0.1272P)^2^+23.1240P] where P=(Fo^2^+2Fc^2^)/3'
_refine_ls_weighting_scheme calc
_refine_ls_wR_factor_gt 0.2021
_refine_ls_wR_factor_ref 0.2252
_reflns_Friedel_coverage 0.000
_reflns_Friedel_fraction_full .
_reflns_Friedel_fraction_max .
_reflns_number_gt 7245
_reflns_number_total 9118
_reflns_threshold_expression 'I > 2\s(I)'
_cod_data_source_file PBA3Pb2I7.cif
_cod_data_source_block PBA3Pb3I7
_cod_database_code 4002668
_shelx_space_group_comment
;
The symmetry employed for this shelxl refinement is uniquely defined
by the following loop, which should always be used as a source of
symmetry information in preference to the above space-group names.
They are only intended as comments.
;
_shelxl_version_number 2014/6

loop_
_space_group_symop_operation_xyz
'x, y, z'
'-x, -y, -z'

loop_
_atom_site_label
_atom_site_type_symbol
_atom_site_fract_x
_atom_site_fract_y
_atom_site_fract_z
_atom_site_U_iso_or_equiv
_atom_site_adp_type
_atom_site_occupancy
_atom_site_site_symmetry_order
_atom_site_calc_flag
_atom_site_refinement_flags_posn
_atom_site_refinement_flags_adp
_atom_site_refinement_flags_occupancy
_atom_site_disorder_assembly
_atom_site_disorder_group
Pb1 Pb 0.97929(7) 0.28734(4) 0.43827(4) 0.04441(19) Uani 1 1 d . . . . .
Pb2 Pb 0.5000 0.0000 0.5000 0.0468(2) Uani 1 2 d S . P . .
Pb3 Pb 1.0000 0.5000 0.5000 0.0469(2) Uani 1 2 d S . P . .
I4 I 0.71344(12) 0.43670(7) 0.41979(7) 0.0492(3) Uani 1 1 d . . . . .
I5 I 1.23552(12) 0.43099(7) 0.37389(7) 0.0479(3) Uani 1 1 d . . . . .
I6 I 1.01544(13) 0.31089(7) 0.62752(6) 0.0513(3) Uani 1 1 d . . . . .
I7 I 0.74826(13) 0.13060(8) 0.52259(8) 0.0558(3) Uani 1 1 d . . . . .
I8 I 1.25130(13) 0.15062(8) 0.47677(9) 0.0595(3) Uani 1 1 d . . . . .
I9 I 0.58932(13) 0.05193(8) 0.30660(7) 0.0566(3) Uani 1 1 d . . . . .
I10 I 0.95371(17) 0.25956(9) 0.26764(7) 0.0665(4) Uani 1 1 d . . . . .
N1 N 0.9852(17) 0.0228(11) 0.3556(9) 0.056(4) Uani 1 1 d . . . . .
H1A H 0.8844 0.0117 0.3727 0.084 Uiso 1 1 calc R U . . .
H1B H 1.0044 0.0797 0.3502 0.084 Uiso 1 1 calc R U . . .
H1C H 1.0458 -0.0116 0.3939 0.084 Uiso 1 1 calc R U . . .
N2 N 0.4231(17) 0.3121(12) -0.4307(10) 0.062(4) Uani 1 1 d . . . . .
H2A H 0.3439 0.3481 -0.4224 0.093 Uiso 1 1 calc R U . . .
H2B H 0.3890 0.2730 -0.4553 0.093 Uiso 1 1 calc R U . . .
H2C H 0.4998 0.3441 -0.4642 0.093 Uiso 1 1 calc R U . . .
N3 N 1.537(2) 0.2785(12) 0.3053(11) 0.066(4) Uiso 1 1 d . . . . .
H3A H 1.5438 0.2230 0.3009 0.099 Uiso 1 1 calc R U . . .
H3B H 1.4474 0.2858 0.3343 0.099 Uiso 1 1 calc R U . . .
H3C H 1.6181 0.2887 0.3324 0.099 Uiso 1 1 calc R U . . .
C4 C 0.823(2) 0.2896(14) 0.0335(11) 0.059(4) Uani 1 1 d . . . . .
H4 H 0.9016 0.3133 0.0568 0.071 Uiso 1 1 calc R U . . .
C5 C 0.789(2) 0.3287(13) -0.0472(11) 0.054(4) Uani 1 1 d . . . . .
H5 H 0.8418 0.3795 -0.0792 0.065 Uiso 1 1 calc R U . . .
C6 C 0.601(2) 0.2179(14) -0.0318(12) 0.064(5) Uani 1 1 d . . . . .
H6 H 0.5256 0.1925 -0.0553 0.076 Uiso 1 1 calc R U . . .
C7 C 0.747(3) 0.2169(15) 0.0816(13) 0.069(6) Uani 1 1 d . . . . .
H7 H 0.7713 0.1913 0.1375 0.083 Uiso 1 1 calc R U . . .
C8 C 1.019(2) 0.0043(14) 0.2756(12) 0.063(5) Uani 1 1 d . . . . .
H8A H 0.9382 0.0314 0.2377 0.075 Uiso 1 1 calc R U . . .
H8B H 1.0170 -0.0594 0.2838 0.075 Uiso 1 1 calc R U . . .
C9 C 0.633(2) 0.1809(14) 0.0474(11) 0.060(4) Uani 1 1 d . . . . .
H9 H 0.5784 0.1309 0.0799 0.072 Uiso 1 1 calc R U . . .
C10 C 0.587(2) 0.2785(12) -0.2192(11) 0.054(4) Uani 1 1 d . . . . .
H10A H 0.5040 0.2397 -0.1871 0.065 Uiso 1 1 calc R U . . .
H10B H 0.6772 0.2416 -0.2270 0.065 Uiso 1 1 calc R U . . .
C11 C 0.630(3) 0.3381(14) -0.1698(11) 0.065(5) Uani 1 1 d . . . . .
H11A H 0.5419 0.3778 -0.1659 0.077 Uiso 1 1 calc R U . . .
H11B H 0.7172 0.3743 -0.2008 0.077 Uiso 1 1 calc R U . . .
C12 C 0.677(3) 0.2928(13) -0.0811(12) 0.063(5) Uani 1 1 d . . . . .
C13 C 1.211(2) 0.0271(16) 0.1490(12) 0.066(5) Uani 1 1 d . . . . .
H13A H 1.3163 0.0472 0.1280 0.079 Uiso 1 1 calc R U . . .
H13B H 1.2066 -0.0356 0.1525 0.079 Uiso 1 1 calc R U . . .
C14 C 1.041(2) 0.1282(14) -0.0628(14) 0.067(5) Uani 1 1 d . . . . .
H14 H 0.9453 0.1494 -0.0449 0.081 Uiso 1 1 calc R U . . .
C15 C 1.283(2) 0.0553(14) -0.0341(13) 0.066(5) Uani 1 1 d . . . . .
H15 H 1.3585 0.0290 0.0038 0.079 Uiso 1 1 calc R U . . .
C16 C 1.177(3) 0.0391(16) 0.2355(12) 0.072(6) Uani 1 1 d . . . . .
H16A H 1.1814 0.1018 0.2318 0.087 Uiso 1 1 calc R U . . .
H16B H 1.2580 0.0086 0.2717 0.087 Uiso 1 1 calc R U . . .
C17 C 1.214(3) 0.1093(15) -0.1748(14) 0.076(6) Uani 1 1 d . . . . .
H17 H 1.2374 0.1196 -0.2330 0.091 Uiso 1 1 calc R U . . .
C18 C 1.077(3) 0.1401(14) -0.1429(14) 0.071(5) Uani 1 1 d . . . . .
H18 H 1.0054 0.1710 -0.1810 0.085 Uiso 1 1 calc R U . . .
C19 C 1.312(3) 0.0645(14) -0.1192(13) 0.065(5) Uani 1 1 d . . . . .
H19 H 1.4028 0.0388 -0.1383 0.078 Uiso 1 1 calc R U . . .
C20 C 0.532(2) 0.3264(13) -0.3038(11) 0.058(4) Uani 1 1 d . . . . .
H20A H 0.4448 0.3654 -0.2966 0.069 Uiso 1 1 calc R U . . .
H20B H 0.6168 0.3628 -0.3375 0.069 Uiso 1 1 calc R U . . .
C21 C 0.484(3) 0.2646(16) -0.3483(12) 0.071(6) Uani 1 1 d . . . . .
H21A H 0.4025 0.2265 -0.3134 0.085 Uiso 1 1 calc R U . . .
H21B H 0.5725 0.2273 -0.3576 0.085 Uiso 1 1 calc R U . . .
C22 C 1.141(2) 0.0854(13) -0.0046(12) 0.057(4) Uani 1 1 d . . . . .
C23 C 1.177(3) 0.3754(17) -0.1646(19) 0.099(8) Uiso 1 1 d D . . . .
H23 H 1.1826 0.3455 -0.2065 0.119 Uiso 1 1 calc R U . . .
C24 C 1.225(3) 0.3769(17) -0.0278(14) 0.085(7) Uiso 1 1 d D . . . .
C25 C 1.216(3) 0.3330(19) -0.0874(17) 0.087(7) Uiso 1 1 d . . . . .
H25 H 1.2379 0.2723 -0.0738 0.104 Uiso 1 1 calc R U . . .
C26 C 1.171(4) 0.461(2) -0.042(2) 0.100 Uiso 1 1 d . U . . .
H26 H 1.1610 0.4897 0.0011 0.120 Uiso 1 1 calc R U . . .
C27 C 1.130(3) 0.4605(17) -0.184(2) 0.100 Uiso 1 1 d D U . . .
H27 H 1.0980 0.4903 -0.2374 0.120 Uiso 1 1 calc R U . . .
C28 C 1.392(3) 0.3644(18) 0.0955(16) 0.100 Uiso 1 1 d D U . . .
H28A H 1.3570 0.4234 0.0979 0.120 Uiso 1 1 calc R U . . .
H28B H 1.4899 0.3695 0.0607 0.120 Uiso 1 1 calc R U . . .
C29 C 1.131(4) 0.501(2) -0.1204(19) 0.100 Uiso 1 1 d . U . . .
H29 H 1.1032 0.5613 -0.1330 0.120 Uiso 1 1 calc R U . . .
C30 C 1.413(3) 0.3031(19) 0.1861(16) 0.100 Uiso 1 1 d D U . . .
H30A H 1.3157 0.3012 0.2215 0.120 Uiso 1 1 calc R U . . .
H30B H 1.4395 0.2431 0.1836 0.120 Uiso 1 1 calc R U . . .
C31 C 1.541(3) 0.340(2) 0.2219(19) 0.100 Uiso 1 1 d D U . . .
H31A H 1.6411 0.3376 0.1903 0.120 Uiso 1 1 calc R U . . .
H31B H 1.5177 0.4000 0.2240 0.120 Uiso 1 1 calc R U . . .
C32 C 1.267(3) 0.3206(18) 0.0591(16) 0.100 Uiso 1 1 d D U . . .
H32A H 1.3065 0.2631 0.0547 0.120 Uiso 1 1 calc R U . . .
H32B H 1.1736 0.3110 0.0977 0.120 Uiso 1 1 calc R U . . .
C33 C 1.098(2) 0.0766(15) 0.0885(11) 0.063(5) Uani 1 1 d . . . . .
H33A H 1.0844 0.1359 0.0958 0.075 Uiso 1 1 calc R U . . .
H33B H 0.9969 0.0476 0.1037 0.075 Uiso 1 1 calc R U . . .

loop_
_atom_site_aniso_label
_atom_site_aniso_U_11
_atom_site_aniso_U_22
_atom_site_aniso_U_33
_atom_site_aniso_U_23
_atom_site_aniso_U_13
_atom_site_aniso_U_12
Pb1 0.0429(3) 0.0435(3) 0.0472(3) -0.0125(2) -0.0055(2) -0.0006(2)
Pb2 0.0402(4) 0.0436(5) 0.0540(5) -0.0096(4) -0.0029(3) 0.0007(3)
Pb3 0.0505(5) 0.0440(5) 0.0467(4) -0.0135(4) -0.0030(3) 0.0003(4)
I4 0.0413(5) 0.0514(6) 0.0521(6) -0.0094(5) -0.0054(4) 0.0015(4)
I5 0.0449(5) 0.0485(6) 0.0490(5) -0.0121(4) 0.0007(4) -0.0034(4)
I6 0.0565(6) 0.0520(6) 0.0434(5) -0.0102(4) -0.0021(4) -0.0025(5)
I7 0.0468(6) 0.0515(6) 0.0676(7) -0.0132(5) -0.0036(5) -0.0083(5)
I8 0.0446(6) 0.0485(6) 0.0805(8) -0.0114(6) -0.0021(5) 0.0064(5)
I9 0.0517(6) 0.0665(7) 0.0511(6) -0.0144(5) -0.0070(5) -0.0033(5)
I10 0.0867(9) 0.0677(8) 0.0453(6) -0.0127(5) -0.0085(6) -0.0183(7)
N1 0.048(8) 0.079(11) 0.043(7) -0.021(7) -0.009(6) -0.006(7)
N2 0.046(8) 0.076(11) 0.067(10) -0.022(8) -0.001(7) -0.014(7)
C4 0.049(9) 0.079(13) 0.046(9) -0.013(9) -0.001(7) 0.003(9)
C5 0.050(9) 0.058(10) 0.048(9) -0.008(8) 0.001(7) -0.004(8)
C6 0.064(11) 0.068(12) 0.053(10) -0.004(9) -0.002(8) -0.023(10)
C7 0.076(13) 0.082(15) 0.062(11) -0.039(11) -0.019(10) 0.022(11)
C8 0.054(10) 0.068(12) 0.062(11) -0.011(9) -0.012(8) 0.006(9)
C9 0.069(11) 0.065(12) 0.043(9) -0.010(8) -0.004(8) -0.006(9)
C10 0.050(9) 0.058(10) 0.049(9) -0.009(8) 0.001(7) 0.008(8)
C11 0.075(12) 0.073(13) 0.040(9) -0.003(8) -0.015(8) -0.006(10)
C12 0.079(13) 0.056(11) 0.051(10) -0.008(8) -0.016(9) 0.009(9)
C13 0.053(10) 0.092(15) 0.052(10) -0.019(10) -0.006(8) 0.003(10)
C14 0.059(11) 0.067(13) 0.072(13) -0.013(10) 0.003(9) 0.000(9)
C15 0.058(11) 0.068(13) 0.069(12) -0.016(10) -0.004(9) 0.010(9)
C16 0.075(13) 0.086(15) 0.043(9) 0.002(9) 0.003(9) -0.016(11)
C17 0.095(16) 0.074(14) 0.056(11) -0.022(10) 0.026(11) -0.014(12)
C18 0.079(14) 0.057(12) 0.073(13) -0.011(10) -0.009(11) 0.007(10)
C19 0.068(12) 0.059(12) 0.069(12) -0.023(10) 0.012(10) -0.007(9)
C20 0.056(10) 0.065(11) 0.055(10) -0.020(9) -0.012(8) 0.003(8)
C21 0.071(13) 0.090(16) 0.051(10) -0.015(10) -0.009(9) -0.017(11)
C22 0.056(10) 0.058(11) 0.055(10) -0.011(8) 0.003(8) -0.004(8)
C33 0.054(10) 0.085(14) 0.047(9) -0.014(9) -0.006(8) -0.003(9)

loop_
_atom_type_symbol
_atom_type_description
_atom_type_scat_dispersion_real
_atom_type_scat_dispersion_imag
_atom_type_scat_source
C C 0.0033 0.0016 'International Tables Vol C Tables 4.2.6.8 and 6.1.1.4'
H H 0.0000 0.0000 'International Tables Vol C Tables 4.2.6.8 and 6.1.1.4'
N N 0.0061 0.0033 'International Tables Vol C Tables 4.2.6.8 and 6.1.1.4'
I I -0.4742 1.8119 'International Tables Vol C Tables 4.2.6.8 and 6.1.1.4'
Pb Pb -3.3944 10.1111 'International Tables Vol C Tables 4.2.6.8 and 6.1.1.4'

loop_
_geom_angle_atom_site_label_1
_geom_angle_atom_site_label_2
_geom_angle_atom_site_label_3
_geom_angle
_geom_angle_site_symmetry_1
_geom_angle_site_symmetry_3
I10 Pb1 I8 91.75(4) . .
I10 Pb1 I5 93.91(4) . .
I8 Pb1 I5 86.74(3) . .
I10 Pb1 I7 91.10(4) . .
I8 Pb1 I7 87.59(4) . .
I5 Pb1 I7 172.55(4) . .
I10 Pb1 I4 95.78(4) . .
I8 Pb1 I4 172.18(4) . .
I5 Pb1 I4 90.66(3) . .
I7 Pb1 I4 94.33(3) . .
I10 Pb1 I6 177.82(4) . .
I8 Pb1 I6 86.14(4) . .
I5 Pb1 I6 86.54(3) . .
I7 Pb1 I6 88.25(3) . .
I4 Pb1 I6 86.34(3) . .
I8 Pb2 I8 180.0 2_756 1_455
I8 Pb2 I9 90.96(3) 2_756 2_656
I8 Pb2 I9 89.04(3) 1_455 2_656
I8 Pb2 I9 89.05(3) 2_756 .
I8 Pb2 I9 90.95(3) 1_455 .
I9 Pb2 I9 180.0 2_656 .
I8 Pb2 I7 89.27(3) 2_756 2_656
I8 Pb2 I7 90.73(3) 1_455 2_656
I9 Pb2 I7 90.06(3) 2_656 2_656
I9 Pb2 I7 89.94(3) . 2_656
I8 Pb2 I7 90.73(3) 2_756 .
I8 Pb2 I7 89.27(3) 1_455 .
I9 Pb2 I7 89.94(3) 2_656 .
I9 Pb2 I7 90.06(3) . .
I7 Pb2 I7 180.0 2_656 .
I6 Pb3 I6 180.00(4) 2_766 .
I6 Pb3 I5 91.77(3) 2_766 .
I6 Pb3 I5 88.23(3) . .
I6 Pb3 I5 88.23(3) 2_766 2_766
I6 Pb3 I5 91.77(3) . 2_766
I5 Pb3 I5 180.00(3) . 2_766
I6 Pb3 I4 91.19(3) 2_766 .
I6 Pb3 I4 88.81(3) . .
I5 Pb3 I4 89.61(3) . .
I5 Pb3 I4 90.39(3) 2_766 .
I6 Pb3 I4 88.81(3) 2_766 2_766
I6 Pb3 I4 91.19(3) . 2_766
I5 Pb3 I4 90.39(3) . 2_766
I5 Pb3 I4 89.61(3) 2_766 2_766
I4 Pb3 I4 180.0 . 2_766
Pb1 I4 Pb3 72.59(2) . .
Pb1 I5 Pb3 73.81(3) . .
Pb3 I6 Pb1 71.98(3) . .
Pb2 I7 Pb1 148.33(4) . .
Pb2 I8 Pb1 171.87(5) 1_655 .
C5 C4 C7 121.7(19) . .
C4 C5 C12 118.8(18) . .
C9 C6 C12 122.2(19) . .
C4 C7 C9 119.5(19) . .
N1 C8 C16 111.6(17) . .
C6 C9 C7 119(2) . .
C11 C10 C20 113.3(16) . .
C10 C11 C12 115.5(17) . .
C5 C12 C6 118.8(17) . .
C5 C12 C11 119.8(18) . .
C6 C12 C11 121.3(18) . .
C33 C13 C16 112.1(18) . .
C18 C14 C22 121(2) . .
C19 C15 C22 119(2) . .
C13 C16 C8 113.0(18) . .
C19 C17 C18 117.2(19) . .
C14 C18 C17 123(2) . .
C17 C19 C15 121.1(19) . .
C21 C20 C10 111.2(17) . .
C20 C21 N2 111.2(19) . .
C14 C22 C15 117.7(18) . .
C14 C22 C33 119.1(17) . .
C15 C22 C33 123.1(18) . .
C25 C23 C27 121(3) . .
C26 C24 C25 120(2) . .
C26 C24 C32 123(3) . .
C25 C24 C32 116(2) . .
C23 C25 C24 121(3) . .
C29 C26 C24 116(3) . .
C23 C27 C29 116(3) . .
C32 C28 C30 105.7(19) . .
C26 C29 C27 124(3) . .
C31 C30 C28 108(2) . .
N3 C31 C30 100(2) . .
C24 C32 C28 112(2) . .
C13 C33 C22 116.3(17) . .

loop_
_geom_bond_atom_site_label_1
_geom_bond_atom_site_label_2
_geom_bond_distance
_geom_bond_site_symmetry_2
Pb1 I10 3.0397(14) .
Pb1 I8 3.1460(13) .
Pb1 I5 3.1660(12) .
Pb1 I7 3.2040(13) .
Pb1 I4 3.2365(12) .
Pb1 I6 3.3363(13) .
Pb2 I8 3.1448(11) 2_756
Pb2 I8 3.1448(11) 1_455
Pb2 I9 3.1556(12) 2_656
Pb2 I9 3.1557(12) .
Pb2 I7 3.1717(12) 2_656
Pb2 I7 3.1717(12) .
Pb3 I6 3.1857(12) 2_766
Pb3 I6 3.1858(12) .
Pb3 I5 3.2194(11) .
Pb3 I5 3.2194(11) 2_766
Pb3 I4 3.2419(11) .
Pb3 I4 3.2419(11) 2_766
I8 Pb2 3.1448(11) 1_655
N1 C8 1.46(2) .
N2 C21 1.50(3) .
N3 C31 1.46(3) .
C4 C5 1.37(2) .
C4 C7 1.38(3) .
C5 C12 1.39(3) .
C6 C9 1.34(3) .
C6 C12 1.40(3) .
C7 C9 1.40(3) .
C8 C16 1.54(3) .
C10 C11 1.50(3) .
C10 C20 1.51(2) .
C11 C12 1.54(2) .
C13 C33 1.51(3) .
C13 C16 1.52(3) .
C14 C18 1.32(3) .
C14 C22 1.38(3) .
C15 C19 1.40(3) .
C15 C22 1.42(3) .
C17 C19 1.35(3) .
C17 C18 1.40(3) .
C20 C21 1.48(3) .
C22 C33 1.55(3) .
C23 C25 1.35(4) .
C23 C27 1.366(18) .
C24 C26 1.38(4) .
C24 C25 1.38(4) .
C24 C32 1.549(18) .
C26 C29 1.36(4) .
C27 C29 1.40(4) .
C28 C32 1.558(18) .
C28 C30 1.581(18) .
C30 C31 1.514(18) .
